data_4026563
loop_
_publ_author_name
'Maria A. Povalyakhina'
'Alexander S. Antonov'
'Olga V. Dyablo'
'Valery A. Ozeryanskii'
'Alexander F. Pozharskii'

_publ_section_title
;
 H-Bond-Assisted Intramolecular Nucleophilic Displacement of the 1-NMe2
 Group in 1,8-Bis(dimethylamino)naphthalenes as a Route to Multinuclear
 Heterocyclic Compounds and Strained Naphthalene Derivatives
;
_journal_name_full 'Journal of Organic Chemistry'
_journal_page_first 7157
_journal_page_last 7166
_journal_paper_doi 10.1021/jo201171z
_journal_volume 76
_journal_year 2011
_chemical_formula_moiety 'C20 H17 N4, Cl O4'
_chemical_formula_sum 'C20 H17 Cl N4 O4'
_chemical_formula_weight 412.83
_chemical_name_systematic
; 
 ? 
;
_space_group_IT_number 2
_symmetry_cell_setting triclinic
_symmetry_space_group_name_Hall '-P 1'
_symmetry_space_group_name_H-M 'P -1'
_atom_sites_solution_hydrogens difmap
_atom_sites_solution_primary direct
_atom_sites_solution_secondary difmap
_audit_creation_method SHELXL-97
_cell_angle_alpha 109.472(4)
_cell_angle_beta 105.396(4)
_cell_angle_gamma 90.581(4)
_cell_formula_units_Z 2
_cell_length_a 8.9925(16)
_cell_length_b 9.4538(17)
_cell_length_c 11.710(2)
_cell_measurement_reflns_used 273
_cell_measurement_temperature 120(2)
_cell_measurement_theta_max 27
_cell_measurement_theta_min 3
_cell_volume 899.5(3)
_computing_cell_refinement 'SAINTPlus (Bruker, 1998a)'
_computing_data_collection 'SMART (Bruker, 1998b)'
_computing_data_reduction 'SAINTPlus (Bruker, 1998a)'
_computing_molecular_graphics 'SHELXTL ver. 5.1 (Sheldrick, 1998b)'
_computing_publication_material 'SHELXTL ver. 5.1 (Sheldrick, 1998b)'
_computing_structure_refinement 'SHELXTL ver. 5.1 (Sheldrick, 1998b)'
_computing_structure_solution 'SHELXTL ver. 5.1 (Sheldrick, 1998b)'
_diffrn_ambient_temperature 120(2)
_diffrn_measured_fraction_theta_full 0.989
_diffrn_measured_fraction_theta_max 0.989
_diffrn_measurement_device_type 'Bruker SMART 1000 CCD area detector'
_diffrn_measurement_method 'phi and omega scans'
_diffrn_radiation_monochromator graphite
_diffrn_radiation_source 'fine-focus sealed tube'
_diffrn_radiation_type MoK\a
_diffrn_radiation_wavelength 0.71073
_diffrn_reflns_av_R_equivalents 0.0305
_diffrn_reflns_av_sigmaI/netI 0.0512
_diffrn_reflns_limit_h_max 11
_diffrn_reflns_limit_h_min -11
_diffrn_reflns_limit_k_max 12
_diffrn_reflns_limit_k_min -12
_diffrn_reflns_limit_l_max 14
_diffrn_reflns_limit_l_min -14
_diffrn_reflns_number 8606
_diffrn_reflns_theta_full 27.00
_diffrn_reflns_theta_max 27.00
_diffrn_reflns_theta_min 1.92
_exptl_absorpt_coefficient_mu 0.251
_exptl_absorpt_correction_T_max 0.951
_exptl_absorpt_correction_T_min 0.914
_exptl_absorpt_correction_type multi-scan
_exptl_absorpt_process_details SADABS
_exptl_crystal_colour red
_exptl_crystal_density_diffrn 1.524
_exptl_crystal_description plate
_exptl_crystal_F_000 428
_exptl_crystal_size_max 0.45
_exptl_crystal_size_mid 0.30
_exptl_crystal_size_min 0.20
_refine_diff_density_max 0.395
_refine_diff_density_min -0.358
_refine_diff_density_rms 0.064
_refine_ls_extinction_method none
_refine_ls_goodness_of_fit_ref 1.008
_refine_ls_hydrogen_treatment refall
_refine_ls_matrix_type full
_refine_ls_number_parameters 285
_refine_ls_number_reflns 3874
_refine_ls_number_restraints 0
_refine_ls_restrained_S_all 1.008
_refine_ls_R_factor_all 0.0771
_refine_ls_R_factor_gt 0.0529
_refine_ls_shift/su_max 0.001
_refine_ls_shift/su_mean 0.000
_refine_ls_structure_factor_coef Fsqd
_refine_ls_weighting_details 'calc w=1/[\s^2^(Fo^2^)+(0.0131P)^2^+1.2610P] where P=(Fo^2^+2Fc^2^)/3'
_refine_ls_weighting_scheme calc
_refine_ls_wR_factor_gt 0.1007
_refine_ls_wR_factor_ref 0.1092
_reflns_number_gt 2621
_reflns_number_total 3874
_reflns_threshold_expression I>2\s(I)
_cod_data_source_file jo201171z_si_003.cif
_cod_data_source_block p-1
_cod_database_code 4026563

loop_
_symmetry_equiv_pos_as_xyz
'x, y, z'
'-x, -y, -z'

loop_
_atom_site_label
_atom_site_type_symbol
_atom_site_fract_x
_atom_site_fract_y
_atom_site_fract_z
_atom_site_U_iso_or_equiv
_atom_site_adp_type
_atom_site_occupancy
_atom_site_symmetry_multiplicity
_atom_site_calc_flag
_atom_site_refinement_flags
N1 N -1.1207(2) 0.8133(2) 0.38865(18) 0.0214(4) Uani 1 1 d .
N2 N -0.9971(2) 0.8129(2) 0.48571(18) 0.0236(4) Uani 1 1 d .
N3 N -1.3841(2) 0.8775(2) 0.3556(2) 0.0281(5) Uani 1 1 d .
N4 N -0.8093(2) 0.6509(2) 0.38475(19) 0.0223(4) Uani 1 1 d .
H4N H -0.876(4) 0.707(4) 0.430(3) 0.064(10) Uiso 1 1 d .
C1 C -1.1214(3) 0.7761(3) 0.2626(2) 0.0222(5) Uani 1 1 d .
C2 C -0.9952(3) 0.7215(3) 0.2086(2) 0.0224(5) Uani 1 1 d .
C3 C -0.8500(3) 0.6719(3) 0.2616(2) 0.0232(5) Uani 1 1 d .
C4 C -0.7417(3) 0.6316(3) 0.1961(2) 0.0265(5) Uani 1 1 d .
H4A H -0.6494 0.6013 0.2343 0.032 Uiso 1 1 calc R
C5 C -0.7654(3) 0.6347(3) 0.0744(2) 0.0279(5) Uani 1 1 d .
H5A H -0.6885 0.6113 0.0334 0.033 Uiso 1 1 calc R
C6 C -0.9030(3) 0.6724(3) 0.0171(2) 0.0268(5) Uani 1 1 d .
H6A H -0.9218 0.6712 -0.0652 0.032 Uiso 1 1 calc R
C7 C -1.0195(3) 0.7140(3) 0.0804(2) 0.0236(5) Uani 1 1 d .
C8 C -1.1625(3) 0.7434(3) 0.0084(2) 0.0269(5) Uani 1 1 d .
H8A H -1.1742 0.7357 -0.0748 0.032 Uiso 1 1 calc R
C9 C -1.2811(3) 0.7822(3) 0.0585(2) 0.0274(5) Uani 1 1 d .
H9A H -1.3752 0.7963 0.0089 0.033 Uiso 1 1 calc R
C10 C -1.2619(3) 0.8014(3) 0.1865(2) 0.0241(5) Uani 1 1 d .
C11 C -1.3863(3) 0.8501(3) 0.2388(2) 0.0285(6) Uani 1 1 d .
H11A H -1.4771 0.8634 0.1847 0.034 Uiso 1 1 calc R
C12 C -1.2496(3) 0.8590(3) 0.4315(2) 0.0237(5) Uani 1 1 d .
C13 C -1.2055(3) 0.8847(3) 0.5609(2) 0.0228(5) Uani 1 1 d .
C14 C -1.2825(3) 0.9303(3) 0.6560(2) 0.0266(5) Uani 1 1 d .
H14A H -1.3850 0.9520 0.6377 0.032 Uiso 1 1 calc R
C15 C -1.2016(3) 0.9413(3) 0.7755(2) 0.0282(6) Uani 1 1 d .
H15A H -1.2502 0.9690 0.8394 0.034 Uiso 1 1 calc R
C16 C -1.0440(3) 0.9111(3) 0.8040(2) 0.0263(5) Uani 1 1 d .
H16A H -0.9919 0.9211 0.8868 0.032 Uiso 1 1 calc R
C17 C -0.9661(3) 0.8679(3) 0.7142(2) 0.0241(5) Uani 1 1 d .
H17A H -0.8629 0.8485 0.7341 0.029 Uiso 1 1 calc R
C18 C -1.0502(3) 0.8542(2) 0.5900(2) 0.0227(5) Uani 1 1 d .
C19 C -0.6520(3) 0.7243(3) 0.4680(2) 0.0296(6) Uani 1 1 d .
H19A H -0.6423 0.8282 0.4747 0.044 Uiso 1 1 calc R
H19B H -0.5743 0.6733 0.4324 0.044 Uiso 1 1 calc R
H19C H -0.6383 0.7185 0.5504 0.044 Uiso 1 1 calc R
C20 C -0.8302(3) 0.4885(3) 0.3710(2) 0.0303(6) Uani 1 1 d .
H20A H -0.9322 0.4447 0.3171 0.045 Uiso 1 1 calc R
H20B H -0.8179 0.4806 0.4526 0.045 Uiso 1 1 calc R
H20C H -0.7540 0.4357 0.3345 0.045 Uiso 1 1 calc R
Cl1 Cl -0.63164(7) 0.59240(7) -0.23504(6) 0.03169(17) Uani 1 1 d .
O1 O -0.5777(2) 0.5160(2) -0.14846(19) 0.0428(5) Uani 1 1 d .
O2 O -0.7885(2) 0.5391(2) -0.3079(2) 0.0608(7) Uani 1 1 d .
O3 O -0.6057(9) 0.7503(9) -0.1922(7) 0.0475(18) Uani 0.50 1 d P
O4 O -0.5594(11) 0.5323(11) -0.3386(8) 0.060(3) Uani 0.50 1 d P
O4' O -0.5146(10) 0.5998(11) -0.2925(8) 0.063(3) Uani 0.50 1 d P
O3' O -0.6415(8) 0.7459(9) -0.1504(7) 0.0415(15) Uani 0.50 1 d P

loop_
_atom_site_aniso_label
_atom_site_aniso_U_11
_atom_site_aniso_U_22
_atom_site_aniso_U_33
_atom_site_aniso_U_23
_atom_site_aniso_U_13
_atom_site_aniso_U_12
N1 0.0180(10) 0.0223(10) 0.0243(11) 0.0085(8) 0.0060(8) 0.0031(8)
N2 0.0213(10) 0.0261(11) 0.0228(11) 0.0091(9) 0.0044(8) 0.0039(8)
N3 0.0210(10) 0.0319(12) 0.0302(12) 0.0097(10) 0.0066(9) 0.0038(9)
N4 0.0209(10) 0.0251(11) 0.0222(10) 0.0083(9) 0.0082(8) 0.0038(8)
C1 0.0230(12) 0.0202(12) 0.0221(12) 0.0071(10) 0.0051(10) -0.0014(9)
C2 0.0240(12) 0.0208(12) 0.0224(12) 0.0079(10) 0.0060(10) 0.0005(9)
C3 0.0255(12) 0.0220(12) 0.0217(12) 0.0078(10) 0.0060(10) 0.0021(10)
C4 0.0251(13) 0.0293(13) 0.0285(13) 0.0114(11) 0.0113(11) 0.0073(10)
C5 0.0292(13) 0.0279(13) 0.0269(13) 0.0065(11) 0.0126(11) 0.0031(10)
C6 0.0342(14) 0.0252(13) 0.0214(12) 0.0071(10) 0.0098(11) 0.0013(10)
C7 0.0239(12) 0.0211(12) 0.0229(12) 0.0057(10) 0.0049(10) 0.0008(9)
C8 0.0299(13) 0.0273(13) 0.0218(12) 0.0092(11) 0.0039(10) 0.0015(10)
C9 0.0259(13) 0.0277(13) 0.0253(13) 0.0095(11) 0.0015(10) 0.0007(10)
C10 0.0208(12) 0.0251(12) 0.0249(13) 0.0094(10) 0.0032(10) 0.0007(10)
C11 0.0219(13) 0.0324(14) 0.0302(14) 0.0127(11) 0.0037(11) 0.0034(10)
C12 0.0208(12) 0.0221(12) 0.0286(13) 0.0081(10) 0.0087(10) 0.0015(9)
C13 0.0199(12) 0.0202(12) 0.0292(13) 0.0096(10) 0.0074(10) 0.0004(9)
C14 0.0253(13) 0.0248(13) 0.0334(14) 0.0114(11) 0.0127(11) 0.0045(10)
C15 0.0318(14) 0.0266(13) 0.0294(14) 0.0086(11) 0.0152(11) 0.0060(11)
C16 0.0326(14) 0.0236(12) 0.0235(13) 0.0093(10) 0.0079(11) 0.0046(10)
C17 0.0228(12) 0.0235(12) 0.0274(13) 0.0107(10) 0.0069(10) 0.0048(10)
C18 0.0240(12) 0.0186(12) 0.0261(13) 0.0067(10) 0.0092(10) 0.0034(9)
C19 0.0255(13) 0.0363(15) 0.0258(13) 0.0105(11) 0.0060(11) 0.0011(11)
C20 0.0355(15) 0.0256(13) 0.0323(14) 0.0128(11) 0.0102(12) 0.0039(11)
Cl1 0.0265(3) 0.0385(4) 0.0343(4) 0.0169(3) 0.0099(3) 0.0108(3)
O1 0.0448(12) 0.0583(13) 0.0420(12) 0.0313(10) 0.0211(10) 0.0220(10)
O2 0.0376(12) 0.0503(14) 0.0723(17) 0.0149(12) -0.0123(11) 0.0022(10)
O3 0.042(4) 0.036(3) 0.058(5) 0.020(3) 0.000(3) -0.004(2)
O4 0.062(6) 0.101(7) 0.039(4) 0.040(4) 0.031(4) 0.050(5)
O4' 0.040(4) 0.120(8) 0.075(7) 0.078(6) 0.034(4) 0.035(4)
O3' 0.040(4) 0.029(3) 0.043(4) 0.009(3) -0.004(2) 0.010(3)

loop_
_atom_type_symbol
_atom_type_description
_atom_type_scat_dispersion_real
_atom_type_scat_dispersion_imag
_atom_type_scat_source
C C 0.0033 0.0016 'International Tables Vol C Tables 4.2.6.8 and 6.1.1.4'
H H 0.0000 0.0000 'International Tables Vol C Tables 4.2.6.8 and 6.1.1.4'
N N 0.0061 0.0033 'International Tables Vol C Tables 4.2.6.8 and 6.1.1.4'
O O 0.0106 0.0060 'International Tables Vol C Tables 4.2.6.8 and 6.1.1.4'
Cl Cl 0.1484 0.1585 'International Tables Vol C Tables 4.2.6.8 and 6.1.1.4'

loop_
_geom_angle_atom_site_label_1
_geom_angle_atom_site_label_2
_geom_angle_atom_site_label_3
_geom_angle
N2 N1 C1 125.64(18)
N2 N1 C12 111.10(18)
C1 N1 C12 123.25(19)
N1 N2 C18 105.18(18)
C11 N3 C12 115.3(2)
C3 N4 C19 113.66(19)
C3 N4 C20 112.02(19)
C19 N4 C20 111.57(19)
C3 N4 H4N 106(2)
C19 N4 H4N 102(2)
C20 N4 H4N 110(2)
N1 C1 C10 112.4(2)
N1 C1 C2 127.0(2)
C10 C1 C2 120.6(2)
C7 C2 C3 114.1(2)
C7 C2 C1 114.8(2)
C3 C2 C1 131.0(2)
C4 C3 C2 121.9(2)
C4 C3 N4 114.4(2)
C2 C3 N4 123.6(2)
C3 C4 C5 122.3(2)
C3 C4 H4A 118.8
C5 C4 H4A 118.8
C6 C5 C4 118.4(2)
C6 C5 H5A 120.8
C4 C5 H5A 120.8
C5 C6 C7 121.4(2)
C5 C6 H6A 119.3
C7 C6 H6A 119.3
C6 C7 C8 116.3(2)
C6 C7 C2 121.6(2)
C8 C7 C2 122.0(2)
C9 C8 C7 121.3(2)
C9 C8 H8A 119.3
C7 C8 H8A 119.3
C8 C9 C10 119.7(2)
C8 C9 H9A 120.1
C10 C9 H9A 120.1
C9 C10 C1 121.1(2)
C9 C10 C11 118.6(2)
C1 C10 C11 120.3(2)
N3 C11 C10 125.7(2)
N3 C11 H11A 117.1
C10 C11 H11A 117.1
N3 C12 C13 130.3(2)
N3 C12 N1 122.9(2)
C13 C12 N1 106.7(2)
C12 C13 C18 105.3(2)
C12 C13 C14 134.0(2)
C18 C13 C14 120.7(2)
C15 C14 C13 117.8(2)
C15 C14 H14A 121.1
C13 C14 H14A 121.1
C14 C15 C16 121.0(2)
C14 C15 H15A 119.5
C16 C15 H15A 119.5
C17 C16 C15 122.5(2)
C17 C16 H16A 118.7
C15 C16 H16A 118.7
C16 C17 C18 116.6(2)
C16 C17 H17A 121.7
C18 C17 H17A 121.7
N2 C18 C13 111.6(2)
N2 C18 C17 127.0(2)
C13 C18 C17 121.4(2)
N4 C19 H19A 109.5
N4 C19 H19B 109.5
H19A C19 H19B 109.5
N4 C19 H19C 109.5
H19A C19 H19C 109.5
H19B C19 H19C 109.5
N4 C20 H20A 109.5
N4 C20 H20B 109.5
H20A C20 H20B 109.5
N4 C20 H20C 109.5
H20A C20 H20C 109.5
H20B C20 H20C 109.5
O3 Cl1 O1 119.2(3)
O4' Cl1 O1 107.4(4)
O3 Cl1 O2 111.6(4)
O4' Cl1 O2 121.5(3)
O1 Cl1 O2 111.41(14)
O3 Cl1 O4 107.6(5)
O1 Cl1 O4 107.1(4)
O2 Cl1 O4 97.4(3)
O4' Cl1 O3' 108.7(4)
O1 Cl1 O3' 102.4(3)
O2 Cl1 O3' 103.8(3)

loop_
_geom_bond_atom_site_label_1
_geom_bond_atom_site_label_2
_geom_bond_distance
N1 N2 1.364(3)
N1 C1 1.397(3)
N1 C12 1.398(3)
N2 C18 1.367(3)
N3 C11 1.299(3)
N3 C12 1.349(3)
N4 C3 1.472(3)
N4 C19 1.493(3)
N4 C20 1.494(3)
N4 H4N 0.96(3)
C1 C10 1.414(3)
C1 C2 1.459(3)
C2 C7 1.435(3)
C2 C3 1.444(3)
C3 C4 1.375(3)
C4 C5 1.394(3)
C4 H4A 0.9300
C5 C6 1.355(3)
C5 H5A 0.9300
C6 C7 1.424(3)
C6 H6A 0.9300
C7 C8 1.425(3)
C8 C9 1.346(3)
C8 H8A 0.9300
C9 C10 1.411(3)
C9 H9A 0.9300
C10 C11 1.423(3)
C11 H11A 0.9300
C12 C13 1.396(3)
C13 C18 1.404(3)
C13 C14 1.415(3)
C14 C15 1.363(4)
C14 H14A 0.9300
C15 C16 1.421(3)
C15 H15A 0.9300
C16 C17 1.369(3)
C16 H16A 0.9300
C17 C18 1.412(3)
C17 H17A 0.9300
C19 H19A 0.9600
C19 H19B 0.9600
C19 H19C 0.9600
C20 H20A 0.9600
C20 H20B 0.9600
C20 H20C 0.9600
Cl1 O3 1.402(8)
Cl1 O4' 1.404(9)
Cl1 O1 1.4209(19)
Cl1 O2 1.425(2)
Cl1 O4 1.477(9)
Cl1 O3' 1.479(8)

loop_
_geom_hbond_atom_site_label_D
_geom_hbond_atom_site_label_H
_geom_hbond_atom_site_label_A
_geom_hbond_site_symmetry_A
_geom_hbond_distance_DH
_geom_hbond_distance_HA
_geom_hbond_distance_DA
_geom_hbond_angle_DHA
N4 H4N N2 1_555 0.96(3) 1.60(3) 2.550(3) 170(3)

loop_
_geom_torsion_atom_site_label_1
_geom_torsion_atom_site_label_2
_geom_torsion_atom_site_label_3
_geom_torsion_atom_site_label_4
_geom_torsion
C1 N1 N2 C18 -179.2(2)
C12 N1 N2 C18 1.9(2)
N2 N1 C1 C10 -174.2(2)
C12 N1 C1 C10 4.6(3)
N2 N1 C1 C2 4.0(4)
C12 N1 C1 C2 -177.2(2)
N1 C1 C2 C7 -171.0(2)
C10 C1 C2 C7 7.0(3)
N1 C1 C2 C3 9.7(4)
C10 C1 C2 C3 -172.3(2)
C7 C2 C3 C4 4.3(3)
C1 C2 C3 C4 -176.4(2)
C7 C2 C3 N4 -171.7(2)
C1 C2 C3 N4 7.5(4)
C19 N4 C3 C4 52.5(3)
C20 N4 C3 C4 -75.1(3)
C19 N4 C3 C2 -131.2(2)
C20 N4 C3 C2 101.3(3)
C2 C3 C4 C5 -0.6(4)
N4 C3 C4 C5 175.8(2)
C3 C4 C5 C6 -2.9(4)
C4 C5 C6 C7 2.4(4)
C5 C6 C7 C8 -176.7(2)
C5 C6 C7 C2 1.6(4)
C3 C2 C7 C6 -4.8(3)
C1 C2 C7 C6 175.8(2)
C3 C2 C7 C8 173.4(2)
C1 C2 C7 C8 -6.0(3)
C6 C7 C8 C9 179.4(2)
C2 C7 C8 C9 1.1(4)
C7 C8 C9 C10 3.1(4)
C8 C9 C10 C1 -1.9(4)
C8 C9 C10 C11 176.8(2)
N1 C1 C10 C9 174.9(2)
C2 C1 C10 C9 -3.4(3)
N1 C1 C10 C11 -3.7(3)
C2 C1 C10 C11 178.0(2)
C12 N3 C11 C10 1.0(4)
C9 C10 C11 N3 -177.6(2)
C1 C10 C11 N3 1.1(4)
C11 N3 C12 C13 176.8(2)
C11 N3 C12 N1 -0.1(3)
N2 N1 C12 N3 176.0(2)
C1 N1 C12 N3 -2.9(3)
N2 N1 C12 C13 -1.5(3)
C1 N1 C12 C13 179.5(2)
N3 C12 C13 C18 -176.8(2)
N1 C12 C13 C18 0.5(2)
N3 C12 C13 C14 3.5(5)
N1 C12 C13 C14 -179.2(2)
C12 C13 C14 C15 178.8(3)
C18 C13 C14 C15 -0.9(3)
C13 C14 C15 C16 1.3(4)
C14 C15 C16 C17 -0.9(4)
C15 C16 C17 C18 0.0(4)
N1 N2 C18 C13 -1.5(2)
N1 N2 C18 C17 178.9(2)
C12 C13 C18 N2 0.6(3)
C14 C13 C18 N2 -179.6(2)
C12 C13 C18 C17 -179.7(2)
C14 C13 C18 C17 0.0(3)
C16 C17 C18 N2 -180.0(2)
C16 C17 C18 C13 0.4(3)
O4' Cl1 O3 O3' -161.4(14)
O1 Cl1 O3 O3' -55.0(14)
O2 Cl1 O3 O3' 77.2(13)
O4 Cl1 O3 O3' -177.0(12)
O3 Cl1 O4 O4' 34.0(17)
O1 Cl1 O4 O4' -95.3(16)
O2 Cl1 O4 O4' 149.6(15)
O3' Cl1 O4 O4' 32.2(19)
O3 Cl1 O4' O4 -147.5(16)
O1 Cl1 O4' O4 93.8(15)
O2 Cl1 O4' O4 -36.1(18)
O3' Cl1 O4' O4 -156.2(15)
O4' Cl1 O3' O3 19.5(14)
O1 Cl1 O3' O3 133.0(13)
O2 Cl1 O3' O3 -111.0(13)
O4 Cl1 O3' O3 3.9(17)
